data_2242425
loop_
_publ_author_name
'Giles, Ian D.'
'DeHope, Alan J.'
'Zuckerman, Nathaniel B.'
'Parrish, Damon A.'
'Pagoria, Philip F.'

_publ_section_title
;
 Effect of counter-ion on packing and crystal density of
 5,5'-(3,3'-bi[1,2,4-oxadiazole]-5,5'-diyl)bis(1<i>H</i>-tetrazol-1-olate)
 with five different cations
;
_journal_coeditor_code PK2606
_journal_issue 4
_journal_name_full 'Acta Crystallographica Section E'
_journal_page_first 505
_journal_page_last 513
_journal_paper_doi 10.1107/S205698901800364X
_journal_volume 74
_journal_year 2018
_chemical_formula_iupac '2C1 H7 N4 +, C6 N12 O4 2-'
_chemical_formula_moiety '2(C1 H7 N4 +), C6 N12 O4 2-'
_chemical_formula_sum 'C8 H14 N20 O4'
_chemical_formula_weight 454.39
_chemical_name_systematic
;
Bis(aminoguanidinium)
5,5'-(3,3'-bi[1,2,4-oxadiazole]-5,5'-diyl)bis(1<i>H</i>-tetrazol-1-olate)
;
_space_group_crystal_system monoclinic
_space_group_IT_number 14
_space_group_name_Hall '-P 2yn'
_space_group_name_H-M_alt 'P 1 21/n 1'
_symmetry_space_group_name_Hall '-P 2yn'
_symmetry_space_group_name_H-M 'P 1 21/n 1'
_atom_sites_solution_hydrogens mixed
_audit_creation_method SHELXL-2014/7
_cell_angle_alpha 90
_cell_angle_beta 97.647(2)
_cell_angle_gamma 90
_cell_formula_units_Z 2
_cell_length_a 7.9458(4)
_cell_length_b 5.5586(2)
_cell_length_c 20.6066(9)
_cell_measurement_reflns_used 4111
_cell_measurement_temperature 150(2)
_cell_measurement_theta_max 26.425
_cell_measurement_theta_min 2.900
_cell_volume 902.05(7)
_computing_cell_refinement
;
APEX2 (Bruker, 2010)
;
_computing_data_collection
;
APEX2 (Bruker, 2010)
;
_computing_data_reduction
;
SAINT (Bruker, 2014) and XPREP (Bruker, 2014)
;
_computing_molecular_graphics
;
SHELXTL (Sheldrick, 2008)
;
_computing_publication_material
;
SHELXTL (Sheldrick, 2008)
;
_computing_structure_refinement
;
SHELXL2016 (Sheldrick, 2015)
;
_computing_structure_solution
;
SHELXTL (Sheldrick, 2008)
;
_diffrn_ambient_temperature 150(2)
_diffrn_measured_fraction_theta_full 0.999
_diffrn_measured_fraction_theta_max 0.998
_diffrn_measurement_device_type 'Bruker SMART APEXII CCD'
_diffrn_measurement_method '\w scans'
_diffrn_radiation_type MoK\a
_diffrn_radiation_wavelength 0.71073
_diffrn_reflns_av_R_equivalents 0.0201
_diffrn_reflns_limit_h_max 9
_diffrn_reflns_limit_h_min -9
_diffrn_reflns_limit_k_max 6
_diffrn_reflns_limit_k_min -6
_diffrn_reflns_limit_l_max 25
_diffrn_reflns_limit_l_min -25
_diffrn_reflns_number 7786
_diffrn_reflns_theta_full 25.242
_diffrn_reflns_theta_max 26.426
_diffrn_reflns_theta_min 2.645
_exptl_absorpt_coefficient_mu 0.138
_exptl_absorpt_correction_T_max 0.9890
_exptl_absorpt_correction_T_min 0.9443
_exptl_absorpt_correction_type multi-scan
_exptl_absorpt_process_details
;
(SADABS; Bruker, 2014)
;
_exptl_crystal_colour yellow
_exptl_crystal_density_diffrn 1.673
_exptl_crystal_density_method 'not measured'
_exptl_crystal_description rod
_exptl_crystal_F_000 468
_exptl_crystal_size_max 0.420
_exptl_crystal_size_mid 0.110
_exptl_crystal_size_min 0.080
_refine_diff_density_max 0.740
_refine_diff_density_min -0.241
_refine_ls_extinction_method none
_refine_ls_goodness_of_fit_ref 1.064
_refine_ls_hydrogen_treatment mixed
_refine_ls_matrix_type full
_refine_ls_number_parameters 206
_refine_ls_number_reflns 1844
_refine_ls_number_restraints 63
_refine_ls_restrained_S_all 1.048
_refine_ls_R_factor_all 0.0506
_refine_ls_R_factor_gt 0.0454
_refine_ls_shift/su_max 0.000
_refine_ls_shift/su_mean 0.000
_refine_ls_structure_factor_coef Fsqd
_refine_ls_weighting_details 'w=1/[\s^2^(Fo^2^)+(0.0711P)^2^+0.8763P] where P=(Fo^2^+2Fc^2^)/3'
_refine_ls_weighting_scheme calc
_refine_ls_wR_factor_gt 0.1284
_refine_ls_wR_factor_ref 0.1341
_reflns_number_gt 1633
_reflns_number_total 1844
_reflns_threshold_expression 'I > 2\s(I)'
_cod_data_source_file pk2606sup1.cif
_cod_data_source_block 5
_cod_database_code 2242425
_shelx_space_group_comment
;
The symmetry employed for this shelxl refinement is uniquely defined
by the following loop, which should always be used as a source of
symmetry information in preference to the above space-group names.
They are only intended as comments.
;
_shelx_estimated_absorpt_t_min 0.944
_shelx_estimated_absorpt_t_max 0.989

loop_
_space_group_symop_operation_xyz
'x, y, z'
'-x+1/2, y+1/2, -z+1/2'
'-x, -y, -z'
'x-1/2, -y-1/2, z-1/2'

loop_
_atom_site_type_symbol
_atom_site_label
_atom_site_fract_x
_atom_site_fract_y
_atom_site_fract_z
_atom_site_U_iso_or_equiv
_atom_site_adp_type
_atom_site_calc_flag
_atom_site_occupancy
_atom_site_disorder_assembly
_atom_site_disorder_group
N N1A 0.7242(6) 0.6920(8) 0.89476(16) 0.0200(8) Uani d 0.907(5) A 1
N N2A 0.7542(4) 0.8420(6) 0.84668(15) 0.0249(7) Uani d 0.907(5) A 1
N N3A 0.6683(3) 0.7570(6) 0.79207(13) 0.0273(7) Uani d 0.907(5) A 1
N N4A 0.5827(5) 0.5580(6) 0.80370(19) 0.0256(8) Uani d 0.907(5) A 1
C C5A 0.6185(8) 0.5198(9) 0.8676(2) 0.0197(10) Uani d 0.907(5) A 1
O O11A 0.7863(2) 0.7262(3) 0.95566(8) 0.0277(5) Uani d 0.907(5) A 1
N N1B 0.599(6) 0.619(7) 0.809(2) 0.025(7) Uani d 0.093(5) A 2
N N2B 0.685(4) 0.813(5) 0.8096(18) 0.019(5) Uani d 0.093(5) A 2
N N3B 0.774(5) 0.878(6) 0.8619(17) 0.021(5) Uani d 0.093(5) A 2
N N4B 0.744(6) 0.696(10) 0.909(2) 0.020(6) Uani d 0.093(5) A 2
C C5B 0.635(10) 0.536(10) 0.878(3) 0.023(8) Uani d 0.093(5) A 2
O O11B 0.483(2) 0.528(3) 0.7672(8) 0.030(5) Uani d 0.093(5) A 2
C C6 0.5571(2) 0.3235(3) 0.90328(9) 0.0191(4) Uani d 1 . .
O O7 0.44405(17) 0.1736(2) 0.86989(6) 0.0226(3) Uani d 1 . .
N N8 0.4063(2) -0.0012(3) 0.91550(8) 0.0222(4) Uani d 1 . .
C C9 0.5000(2) 0.0668(3) 0.96935(8) 0.0192(4) Uani d 1 . .
N N10 0.5969(2) 0.2681(3) 0.96468(7) 0.0203(4) Uani d 1 . .
N N12 0.1089(3) 0.6386(5) 0.79393(10) 0.0481(6) Uani d 1 . .
H H12A 0.167(3) 0.578(5) 0.7645(10) 0.058 Uiso d 1 . .
H H12B 0.029(3) 0.723(5) 0.7706(13) 0.058 Uiso d 1 . .
N N13 0.0329(3) 0.4421(4) 0.82311(9) 0.0403(5) Uani d 1 . .
H H13 -0.0403 0.3478 0.7995 0.048 Uiso calc 1 . .
C C14 0.0749(2) 0.4033(4) 0.88724(10) 0.0276(5) Uani d 1 . .
N N15 0.0053(3) 0.2218(4) 0.91527(10) 0.0387(5) Uani d 1 . .
H H15A 0.0311 0.1965 0.9576 0.046 Uiso calc 1 . .
H H15B -0.0670 0.1262 0.8917 0.046 Uiso calc 1 . .
N N16 0.1827(2) 0.5488(3) 0.92093(8) 0.0296(4) Uani d 1 . .
H H16A 0.2103 0.5268 0.9633 0.036 Uiso calc 1 . .
H H16B 0.2276 0.6687 0.9012 0.036 Uiso calc 1 . .

loop_
_atom_site_aniso_label
_atom_site_aniso_U_11
_atom_site_aniso_U_22
_atom_site_aniso_U_33
_atom_site_aniso_U_12
_atom_site_aniso_U_13
_atom_site_aniso_U_23
N1A 0.0220(15) 0.0203(11) 0.0168(18) 0.0009(10) -0.0010(12) -0.0005(13)
N2A 0.0294(15) 0.0221(14) 0.0221(17) -0.0029(10) -0.0001(14) 0.0003(11)
N3A 0.0349(14) 0.0276(14) 0.0182(13) -0.0039(10) -0.0012(10) 0.0013(10)
N4A 0.0295(18) 0.0255(17) 0.0210(13) -0.0052(12) 0.0004(11) 0.0027(12)
C5A 0.019(2) 0.0215(13) 0.018(2) -0.0001(11) 0.0004(15) -0.0022(12)
O11A 0.0332(9) 0.0290(9) 0.0185(10) -0.0056(7) -0.0054(7) -0.0019(6)
N1B 0.030(11) 0.023(9) 0.019(7) -0.006(8) -0.006(6) 0.008(5)
N2B 0.021(6) 0.019(6) 0.017(6) -0.002(3) 0.004(3) 0.003(3)
N3B 0.022(6) 0.021(6) 0.021(6) 0.001(3) 0.001(3) 0.001(3)
N4B 0.020(11) 0.022(8) 0.017(8) -0.006(7) -0.002(6) 0.005(6)
C5B 0.026(14) 0.027(9) 0.013(8) -0.005(10) -0.004(7) 0.007(6)
O11B 0.032(7) 0.036(8) 0.020(7) -0.008(6) -0.001(6) 0.002(5)
C6 0.0170(8) 0.0210(9) 0.0186(8) 0.0006(7) 0.0000(6) -0.0025(7)
O7 0.0251(7) 0.0244(7) 0.0172(6) -0.0043(6) -0.0015(5) -0.0004(5)
N8 0.0256(8) 0.0233(8) 0.0173(7) -0.0040(6) 0.0010(6) 0.0001(6)
C9 0.0196(8) 0.0203(9) 0.0174(9) -0.0008(7) 0.0015(6) -0.0019(7)
N10 0.0217(8) 0.0215(8) 0.0174(8) -0.0020(6) 0.0008(6) -0.0009(6)
N12 0.0518(13) 0.0630(16) 0.0285(10) 0.0028(12) 0.0017(9) 0.0059(10)
N13 0.0441(11) 0.0451(12) 0.0282(10) -0.0039(9) -0.0081(8) -0.0064(9)
C14 0.0225(9) 0.0272(11) 0.0319(11) 0.0016(8) -0.0007(8) -0.0078(9)
N15 0.0361(10) 0.0349(11) 0.0430(11) -0.0086(8) -0.0031(9) -0.0020(9)
N16 0.0304(9) 0.0324(10) 0.0241(8) -0.0078(8) -0.0037(7) -0.0027(7)

loop_
_atom_type_symbol
_atom_type_description
_atom_type_scat_dispersion_real
_atom_type_scat_dispersion_imag
_atom_type_scat_source
C C 0.0033 0.0016 'International Tables Vol C Tables 4.2.6.8 and 6.1.1.4'
H H 0.0000 0.0000 'International Tables Vol C Tables 4.2.6.8 and 6.1.1.4'
N N 0.0061 0.0033 'International Tables Vol C Tables 4.2.6.8 and 6.1.1.4'
O O 0.0106 0.0060 'International Tables Vol C Tables 4.2.6.8 and 6.1.1.4'

loop_
_geom_angle_atom_site_label_1
_geom_angle_atom_site_label_2
_geom_angle_atom_site_label_3
_geom_angle_site_symmetry_3
_geom_angle
O11A N1A N2A . 122.7(4)
O11A N1A C5A . 129.9(4)
N2A N1A C5A . 107.4(3)
N3A N2A N1A . 106.5(3)
N2A N3A N4A . 111.1(3)
C5A N4A N3A . 105.3(2)
N4A C5A N1A . 109.8(3)
N4A C5A C6 . 125.9(3)
N1A C5A C6 . 124.3(4)
N2B N1B O11B . 132(4)
N2B N1B C5B . 103(3)
O11B N1B C5B . 124(4)
N3B N2B N1B . 119(3)
N2B N3B N4B . 105(3)
C5B N4B N3B . 107(4)
N4B C5B C6 . 129(5)
N4B C5B N1B . 107(3)
C6 C5B N1B . 124(4)
N10 C6 O7 . 114.22(17)
N10 C6 C5A . 128.5(2)
O7 C6 C5A . 117.3(2)
N10 C6 C5B . 119(2)
O7 C6 C5B . 127(2)
C6 O7 N8 . 105.81(13)
C9 N8 O7 . 102.65(14)
N8 C9 N10 . 116.01(16)
N8 C9 C9 3_657 121.4(2)
N10 C9 C9 3_657 122.6(2)
C6 N10 C9 . 101.30(15)
N13 N12 H12A . 107(2)
N13 N12 H12B . 109(2)
H12A N12 H12B . 104(3)
C14 N13 N12 . 118.59(19)
C14 N13 H13 . 120.7
N12 N13 H13 . 120.7
N16 C14 N15 . 121.5(2)
N16 C14 N13 . 119.0(2)
N15 C14 N13 . 119.5(2)
C14 N15 H15A . 120.0
C14 N15 H15B . 120.0
H15A N15 H15B . 120.0
C14 N16 H16A . 120.0
C14 N16 H16B . 120.0
H16A N16 H16B . 120.0

loop_
_geom_bond_atom_site_label_1
_geom_bond_atom_site_label_2
_geom_bond_site_symmetry_2
_geom_bond_distance
N1A O11A . 1.300(3)
N1A N2A . 1.341(5)
N1A C5A . 1.345(5)
N2A N3A . 1.323(3)
N3A N4A . 1.337(4)
N4A C5A . 1.328(5)
C5A C6 . 1.436(4)
N1B N2B . 1.28(5)
N1B O11B . 1.28(4)
N1B C5B . 1.48(7)
N2B N3B . 1.26(4)
N3B N4B . 1.45(6)
N4B C5B . 1.34(7)
C5B C6 . 1.46(2)
C6 N10 . 1.300(2)
C6 O7 . 1.345(2)
O7 N8 . 1.411(2)
N8 C9 . 1.307(2)
C9 N10 . 1.369(2)
C9 C9 3_657 1.465(4)
N12 N13 . 1.420(3)
N12 H12A . 0.8800(11)
N12 H12B . 0.8801(11)
N13 C14 . 1.337(3)
N13 H13 . 0.8800
C14 N16 . 1.309(3)
C14 N15 . 1.320(3)
N15 H15A . 0.8800
N15 H15B . 0.8800
N16 H16A . 0.8800
N16 H16B . 0.8800

loop_
_geom_hbond_atom_site_label_D
_geom_hbond_atom_site_label_H
_geom_hbond_atom_site_label_A
_geom_hbond_site_symmetry_A
_geom_hbond_distance_DH
_geom_hbond_distance_HA
_geom_hbond_distance_DA
_geom_hbond_angle_DHA
N12 H12B N4A 2_556 0.8801(11) 2.498(13) 3.314(4) 155(3)
N13 H13 N3A 2_546 0.88 2.08 2.870(3) 148.5
N13 H13 N4A 2_546 0.88 2.65 3.405(4) 144.0
N15 H15A O11A 3_667 0.88 2.19 2.954(3) 145.0
N15 H15B N2A 1_445 0.88 2.24 3.112(4) 170.2
N16 H16A O11A 3_667 0.88 2.18 2.949(2) 145.6
N16 H16A N10 3_667 0.88 2.29 2.926(2) 129.1
N16 H16B N8 1_565 0.88 2.32 3.079(2) 145.2

loop_
_geom_torsion_atom_site_label_1
_geom_torsion_atom_site_label_2
_geom_torsion_atom_site_label_3
_geom_torsion_atom_site_label_4
_geom_torsion_site_symmetry_1
_geom_torsion_site_symmetry_4
_geom_torsion
O11A N1A N2A N3A . . -178.2(4)
C5A N1A N2A N3A . . -0.6(5)
N1A N2A N3A N4A . . 0.6(4)
N2A N3A N4A C5A . . -0.3(5)
N3A N4A C5A N1A . . 0.0(6)
N3A N4A C5A C6 . . -179.2(5)
O11A N1A C5A N4A . . 177.8(5)
N2A N1A C5A N4A . . 0.4(6)
O11A N1A C5A C6 . . -3.0(9)
N2A N1A C5A C6 . . 179.6(5)
O11B N1B N2B N3B . . 170(5)
C5B N1B N2B N3B . . 2(6)
N1B N2B N3B N4B . . -2(5)
N2B N3B N4B C5B . . 1(6)
N3B N4B C5B C6 . . -177(7)
N3B N4B C5B N1B . . 0(7)
N2B N1B C5B N4B . . -1(7)
O11B N1B C5B N4B . . -170(5)
N2B N1B C5B C6 . . 176(6)
O11B N1B C5B C6 . . 7(10)
N4A C5A C6 N10 . . 174.8(5)
N1A C5A C6 N10 . . -4.2(8)
N4A C5A C6 O7 . . -4.8(8)
N1A C5A C6 O7 . . 176.2(5)
N4B C5B C6 N10 . . -2(10)
N1B C5B C6 N10 . . -179(5)
N4B C5B C6 O7 . . 177(6)
N1B C5B C6 O7 . . 0(10)
N10 C6 O7 N8 . . -0.1(2)
C5A C6 O7 N8 . . 179.5(4)
C5B C6 O7 N8 . . -180(5)
C6 O7 N8 C9 . . 0.14(18)
O7 N8 C9 N10 . . -0.1(2)
O7 N8 C9 C9 . 3_657 179.9(2)
O7 C6 N10 C9 . . 0.0(2)
C5A C6 N10 C9 . . -179.6(4)
C5B C6 N10 C9 . . 180(4)
N8 C9 N10 C6 . . 0.1(2)
C9 C9 N10 C6 3_657 . -180.0(2)
N12 N13 C14 N16 . . 0.8(3)
N12 N13 C14 N15 . . 179.8(2)

_cod_database_fobs_code 2242425
